data_4347612
loop_
_publ_author_name
'Enamullah, Mohammed'
'Makhloufi, Gamall'
'Ahmed, Rifat'
'Joy, Baitul Alif'
'Islam, Mohammad Ariful'
'Padula, Daniele'
'Hunter, Howard'
'Pescitelli, Gennaro'
'Janiak, Christoph'

_publ_section_title
;
 Synthesis, X-ray, and Spectroscopic Study of Dissymmetric Tetrahedral
 Zinc(II) Complexes from Chiral Schiff Base Naphthaldiminate Ligands with
 Apparent Exception to the ECD Exciton Chirality.
;
_journal_issue 13
_journal_name_full 'Inorganic chemistry'
_journal_page_first 6449
_journal_page_last 6464
_journal_paper_doi 10.1021/acs.inorgchem.6b00403
_journal_volume 55
_journal_year 2016
_chemical_absolute_configuration rmad
_chemical_formula_moiety 'C38 H32 N2 O2 Zn'
_chemical_formula_sum 'C38 H32 N2 O2 Zn'
_chemical_formula_weight 614.02
_space_group_crystal_system triclinic
_space_group_IT_number 1
_space_group_name_Hall 'P 1'
_space_group_name_H-M_alt 'P 1'
_atom_sites_solution_hydrogens geom
_atom_sites_solution_primary direct
_atom_sites_solution_secondary difmap
_audit_creation_method SHELXL-2014/7
_cell_angle_alpha 88.250(10)
_cell_angle_beta 80.070(10)
_cell_angle_gamma 63.951(9)
_cell_formula_units_Z 2
_cell_length_a 9.4341(16)
_cell_length_b 9.4537(16)
_cell_length_c 18.850(3)
_cell_measurement_reflns_used 7287
_cell_measurement_temperature 100(2)
_cell_measurement_theta_max 23.494
_cell_measurement_theta_min 2.401
_cell_volume 1485.8(4)
_computing_cell_refinement 'SAINT (Bruker, 2015)'
_computing_data_collection 'APEX2 (Bruker, 2014)'
_computing_data_reduction 'SAINT (Bruker, 2015)'
_computing_molecular_graphics 'DIAMOND 3.2 (Crystal Impact, 2015)'
_computing_publication_material 'SHELXL-97 (Sheldrick, 2008)'
_computing_structure_refinement 'SHELXL-2014/7 (Sheldrick, 2014)'
_computing_structure_solution 'SHELXL-2014 (Sheldrick, 2014)'
_diffrn_ambient_temperature 100(2)
_diffrn_measured_fraction_theta_full 0.997
_diffrn_measured_fraction_theta_max 0.983
_diffrn_measurement_device_type 'Bruker Kappa APEX-II CCD area detector'
_diffrn_measurement_method '\w scans'
_diffrn_radiation_monochromator 'multilayer mirror'
_diffrn_radiation_source 'microfocus sealed tube'
_diffrn_radiation_type MoK\a
_diffrn_radiation_wavelength 0.71073
_diffrn_reflns_av_R_equivalents 0.0540
_diffrn_reflns_av_unetI/netI 0.0862
_diffrn_reflns_Laue_measured_fraction_full 0.997
_diffrn_reflns_Laue_measured_fraction_max 0.983
_diffrn_reflns_limit_h_max 11
_diffrn_reflns_limit_h_min -11
_diffrn_reflns_limit_k_max 11
_diffrn_reflns_limit_k_min -11
_diffrn_reflns_limit_l_max 23
_diffrn_reflns_limit_l_min -23
_diffrn_reflns_number 24620
_diffrn_reflns_point_group_measured_fraction_full 0.997
_diffrn_reflns_point_group_measured_fraction_max 0.983
_diffrn_reflns_theta_full 25.242
_diffrn_reflns_theta_max 26.621
_diffrn_reflns_theta_min 2.197
_exptl_absorpt_coefficient_mu 0.864
_exptl_absorpt_correction_T_max 0.7454
_exptl_absorpt_correction_T_min 0.6696
_exptl_absorpt_correction_type multi-scan
_exptl_absorpt_process_details '(<i>SADABS</i>; Sheldrick, 2015)'
_exptl_crystal_colour Colorless
_exptl_crystal_density_diffrn 1.372
_exptl_crystal_density_method 'not measured'
_exptl_crystal_description Block
_exptl_crystal_F_000 640
_exptl_crystal_size_max 0.06
_exptl_crystal_size_mid 0.04
_exptl_crystal_size_min 0.02
_refine_diff_density_max 0.362
_refine_diff_density_min -0.394
_refine_diff_density_rms 0.055
_refine_ls_abs_structure_details
;
 Refined as an inversion twin.
;
_refine_ls_abs_structure_Flack 0.032(12)
_refine_ls_extinction_method none
_refine_ls_goodness_of_fit_ref 1.011
_refine_ls_hydrogen_treatment constr
_refine_ls_matrix_type full
_refine_ls_number_parameters 780
_refine_ls_number_reflns 11460
_refine_ls_number_restraints 3
_refine_ls_restrained_S_all 1.011
_refine_ls_R_factor_all 0.0606
_refine_ls_R_factor_gt 0.0431
_refine_ls_shift/su_max 0.000
_refine_ls_shift/su_mean 0.000
_refine_ls_structure_factor_coef Fsqd
_refine_ls_weighting_details 'w=1/[\s^2^(Fo^2^)+(0.0115P)^2^] where P=(Fo^2^+2Fc^2^)/3'
_refine_ls_weighting_scheme calc
_refine_ls_wR_factor_gt 0.0813
_refine_ls_wR_factor_ref 0.0890
_reflns_Friedel_coverage 1.000
_reflns_Friedel_fraction_full 0.997
_reflns_Friedel_fraction_max 0.983
_reflns_number_gt 9374
_reflns_number_total 11460
_reflns_threshold_expression 'I > 2\s(I)'
_cod_data_source_file Zn-1R.cif
_cod_data_source_block ZnR12B1
_cod_original_cell_volume 1485.8(5)
_cod_database_code 4347612
_shelx_shelxl_version_number 2014/7
_shelx_space_group_comment
;
The symmetry employed for this shelxl refinement is uniquely defined
by the following loop, which should always be used as a source of
symmetry information in preference to the above space-group names.
They are only intended as comments.
;

loop_
_space_group_symop_operation_xyz
'x, y, z'

loop_
_atom_site_label
_atom_site_type_symbol
_atom_site_fract_x
_atom_site_fract_y
_atom_site_fract_z
_atom_site_U_iso_or_equiv
_atom_site_adp_type
_atom_site_occupancy
_atom_site_site_symmetry_order
_atom_site_calc_flag
_atom_site_refinement_flags_posn
_atom_site_refinement_flags_adp
Zn1 Zn 0.32723(6) 0.51961(5) 0.74788(3) 0.02805(16) Uani 1 1 d . .
Zn2 Zn 0.47432(6) 0.42226(5) 0.25203(3) 0.02795(17) Uani 1 1 d . .
O1 O 0.4827(5) 0.4100(4) 0.8087(2) 0.0307(9) Uani 1 1 d . .
O2 O 0.3997(4) 0.6441(4) 0.68225(19) 0.0319(9) Uani 1 1 d . .
O3 O 0.3182(4) 0.3828(4) 0.31748(19) 0.0329(9) Uani 1 1 d . .
O4 O 0.6156(4) 0.2379(4) 0.1905(2) 0.0316(9) Uani 1 1 d . .
N1 N 0.3340(5) 0.3235(5) 0.7074(2) 0.0272(9) Uani 1 1 d . .
N2 N 0.1264(5) 0.7041(5) 0.7922(2) 0.0254(10) Uani 1 1 d . .
N3 N 0.3138(5) 0.5891(5) 0.2022(2) 0.0271(11) Uani 1 1 d . .
N4 N 0.6443(5) 0.4415(4) 0.2933(2) 0.0263(9) Uani 1 1 d . .
C1 C 0.5136(6) 0.2700(6) 0.8311(3) 0.0266(11) Uani 1 1 d . .
C2 C 0.5979(6) 0.2239(6) 0.8916(3) 0.0303(12) Uani 1 1 d . .
H2 H 0.6341 0.2925 0.9097 0.036 Uiso 1 1 calc R U
C3 C 0.6260(6) 0.0862(6) 0.9229(3) 0.0339(13) Uani 1 1 d . .
H3 H 0.6800 0.0612 0.9630 0.041 Uiso 1 1 calc R U
C4 C 0.5772(6) -0.0227(6) 0.8976(3) 0.0280(12) Uani 1 1 d . .
C5 C 0.6017(7) -0.1622(7) 0.9345(3) 0.0379(15) Uani 1 1 d . .
H5 H 0.6508 -0.1832 0.9761 0.045 Uiso 1 1 calc R U
C6 C 0.5538(7) -0.2678(6) 0.9097(3) 0.0417(15) Uani 1 1 d . .
H6 H 0.5674 -0.3604 0.9348 0.050 Uiso 1 1 calc R U
C7 C 0.4859(8) -0.2372(7) 0.8483(4) 0.0434(17) Uani 1 1 d . .
H7 H 0.4564 -0.3119 0.8308 0.052 Uiso 1 1 calc R U
C8 C 0.4594(7) -0.1022(6) 0.8115(3) 0.0369(13) Uani 1 1 d . .
H8 H 0.4114 -0.0851 0.7697 0.044 Uiso 1 1 calc R U
C9 C 0.5033(6) 0.0119(5) 0.8354(3) 0.0282(11) Uani 1 1 d . .
C10 C 0.4713(6) 0.1610(5) 0.8013(3) 0.0254(11) Uani 1 1 d . .
C11 C 0.3957(6) 0.1930(6) 0.7390(3) 0.0276(11) Uani 1 1 d . .
H11 H 0.3902 0.1057 0.7182 0.033 Uiso 1 1 calc R U
C12 C 0.2759(7) 0.3188(7) 0.6397(3) 0.0365(14) Uani 1 1 d . .
H12 H 0.2533 0.2249 0.6397 0.044 Uiso 1 1 calc R U
C13 C 0.4098(8) 0.2950(9) 0.5764(3) 0.069(2) Uani 1 1 d . .
H13A H 0.3702 0.3016 0.5311 0.104 Uiso 1 1 calc R U
H13B H 0.4998 0.1912 0.5780 0.104 Uiso 1 1 calc R U
H13C H 0.4458 0.3771 0.5795 0.104 Uiso 1 1 calc R U
C14 C 0.1196(8) 0.4656(7) 0.6360(3) 0.0392(15) Uani 1 1 d . .
C15 C -0.0217(8) 0.4667(8) 0.6699(3) 0.0526(17) Uani 1 1 d . .
H15 H -0.0201 0.3769 0.6945 0.063 Uiso 1 1 calc R U
C16 C -0.1677(9) 0.5979(10) 0.6688(4) 0.073(2) Uani 1 1 d . .
H16 H -0.2646 0.5976 0.6929 0.087 Uiso 1 1 calc R U
C17 C -0.1712(11) 0.7265(10) 0.6330(5) 0.079(3) Uani 1 1 d . .
H17 H -0.2703 0.8169 0.6330 0.095 Uiso 1 1 calc R U
C18 C -0.0337(12) 0.7253(8) 0.5975(5) 0.075(3) Uani 1 1 d . .
H18 H -0.0374 0.8144 0.5717 0.090 Uiso 1 1 calc R U
C19 C 0.1139(9) 0.5958(7) 0.5982(4) 0.0501(17) Uani 1 1 d . .
H19 H 0.2098 0.5966 0.5729 0.060 Uiso 1 1 calc R U
C20 C 0.3030(6) 0.7768(6) 0.6594(3) 0.0276(11) Uani 1 1 d . .
C21 C 0.3643(7) 0.8293(6) 0.5935(3) 0.0332(13) Uani 1 1 d . .
H21 H 0.4744 0.7720 0.5729 0.040 Uiso 1 1 calc R U
C22 C 0.2729(7) 0.9549(6) 0.5603(3) 0.0352(13) Uani 1 1 d . .
H22 H 0.3186 0.9825 0.5163 0.042 Uiso 1 1 calc R U
C23 C 0.1086(7) 1.0478(7) 0.5896(3) 0.0320(13) Uani 1 1 d . .
C24 C 0.0081(8) 1.1738(7) 0.5525(3) 0.0428(16) Uani 1 1 d . .
H24 H 0.0522 1.1966 0.5068 0.051 Uiso 1 1 calc R U
C25 C -0.1498(8) 1.2640(8) 0.5796(4) 0.0511(18) Uani 1 1 d . .
H25 H -0.2148 1.3480 0.5534 0.061 Uiso 1 1 calc R U
C26 C -0.2136(8) 1.2303(8) 0.6465(4) 0.0487(17) Uani 1 1 d . .
H26 H -0.3234 1.2923 0.6664 0.058 Uiso 1 1 calc R U
C27 C -0.1202(7) 1.1093(7) 0.6840(3) 0.0362(14) Uani 1 1 d . .
H27 H -0.1673 1.0903 0.7297 0.043 Uiso 1 1 calc R U
C28 C 0.0437(7) 1.0109(6) 0.6577(3) 0.0295(12) Uani 1 1 d . .
C29 C 0.1438(6) 0.8722(6) 0.6925(3) 0.0266(11) Uani 1 1 d . .
C30 C 0.0727(6) 0.8340(6) 0.7596(3) 0.0266(11) Uani 1 1 d . .
H30 H -0.0265 0.9150 0.7828 0.032 Uiso 1 1 calc R U
C31 C 0.0306(7) 0.7008(6) 0.8636(3) 0.0356(14) Uani 1 1 d . .
H31 H -0.0837 0.7767 0.8633 0.043 Uiso 1 1 calc R U
C32 C 0.0868(14) 0.7576(10) 0.9218(4) 0.101(4) Uani 1 1 d . .
H32A H 0.2016 0.6911 0.9201 0.152 Uiso 1 1 calc R U
H32B H 0.0273 0.7517 0.9690 0.152 Uiso 1 1 calc R U
H32C H 0.0681 0.8670 0.9143 0.152 Uiso 1 1 calc R U
C33 C 0.0379(6) 0.5391(6) 0.8744(3) 0.0335(13) Uani 1 1 d . .
C34 C -0.0676(9) 0.5031(9) 0.8436(4) 0.066(2) Uani 1 1 d . .
H34 H -0.1421 0.5782 0.8173 0.079 Uiso 1 1 calc R U
C35 C -0.0597(17) 0.3537(15) 0.8527(7) 0.134(6) Uani 1 1 d . .
H35 H -0.1268 0.3260 0.8298 0.160 Uiso 1 1 calc R U
C36 C 0.034(2) 0.2499(14) 0.8910(10) 0.177(12) Uani 1 1 d . .
H36 H 0.0291 0.1523 0.8981 0.212 Uiso 1 1 calc R U
C37 C 0.1430(13) 0.2801(10) 0.9217(6) 0.122(5) Uani 1 1 d . .
H37 H 0.2157 0.2027 0.9479 0.147 Uiso 1 1 calc R U
C38 C 0.1417(9) 0.4267(8) 0.9128(4) 0.055(2) Uani 1 1 d . .
H38 H 0.2140 0.4502 0.9337 0.066 Uiso 1 1 calc R U
C39 C 0.1730(6) 0.4909(6) 0.3384(3) 0.0262(11) Uani 1 1 d . .
C40 C 0.0865(7) 0.4664(6) 0.4041(3) 0.0311(12) Uani 1 1 d . .
H40 H 0.1315 0.3681 0.4258 0.037 Uiso 1 1 calc R U
C41 C -0.0575(7) 0.5793(6) 0.4361(3) 0.0326(13) Uani 1 1 d . .
H41 H -0.1098 0.5586 0.4801 0.039 Uiso 1 1 calc R U
C42 C -0.1322(7) 0.7277(6) 0.4059(3) 0.0301(12) Uani 1 1 d . .
C43 C -0.2746(7) 0.8499(7) 0.4423(3) 0.0418(16) Uani 1 1 d . .
H43 H -0.3226 0.8314 0.4879 0.050 Uiso 1 1 calc R U
C44 C -0.3462(8) 0.9936(7) 0.4143(4) 0.0504(17) Uani 1 1 d . .
H44 H -0.4412 1.0749 0.4404 0.061 Uiso 1 1 calc R U
C45 C -0.2766(8) 1.0194(7) 0.3461(4) 0.0463(16) Uani 1 1 d . .
H45 H -0.3259 1.1183 0.3253 0.056 Uiso 1 1 calc R U
C46 C -0.1385(7) 0.9028(6) 0.3095(3) 0.0348(14) Uani 1 1 d . .
H46 H -0.0946 0.9229 0.2633 0.042 Uiso 1 1 calc R U
C47 C -0.0576(7) 0.7526(6) 0.3375(3) 0.0272(12) Uani 1 1 d . .
C48 C 0.0957(6) 0.6319(6) 0.3026(3) 0.0240(11) Uani 1 1 d . .
C49 C 0.1670(6) 0.6618(6) 0.2336(3) 0.0281(12) Uani 1 1 d . .
H49 H 0.0977 0.7447 0.2084 0.034 Uiso 1 1 calc R U
C50 C 0.3587(6) 0.6302(7) 0.1276(3) 0.0342(13) Uani 1 1 d . .
H50 H 0.2794 0.7403 0.1208 0.041 Uiso 1 1 calc R U
C51 C 0.3443(8) 0.5188(8) 0.0737(3) 0.0537(18) Uani 1 1 d . .
H51A H 0.3721 0.5455 0.0243 0.081 Uiso 1 1 calc R U
H51B H 0.2340 0.5310 0.0820 0.081 Uiso 1 1 calc R U
H51C H 0.4176 0.4094 0.0808 0.081 Uiso 1 1 calc R U
C52 C 0.5220(6) 0.6270(6) 0.1180(3) 0.0313(12) Uani 1 1 d . .
C53 C 0.6551(8) 0.5150(8) 0.0733(3) 0.0397(17) Uani 1 1 d . .
H53 H 0.6457 0.4352 0.0478 0.048 Uiso 1 1 calc R U
C54 C 0.8012(8) 0.5199(9) 0.0660(4) 0.060(2) Uani 1 1 d . .
H54 H 0.8916 0.4445 0.0346 0.072 Uiso 1 1 calc R U
C55 C 0.8167(9) 0.6345(12) 0.1042(5) 0.073(3) Uani 1 1 d . .
H55 H 0.9183 0.6347 0.1007 0.087 Uiso 1 1 calc R U
C56 C 0.6842(10) 0.7471(10) 0.1471(4) 0.067(2) Uani 1 1 d . .
H56 H 0.6929 0.8284 0.1717 0.080 Uiso 1 1 calc R U
C57 C 0.5392(8) 0.7424(8) 0.1544(3) 0.0471(16) Uani 1 1 d . .
H57 H 0.4487 0.8196 0.1850 0.057 Uiso 1 1 calc R U
C58 C 0.7655(6) 0.1983(6) 0.1699(3) 0.0255(12) Uani 1 1 d . .
C59 C 0.8458(6) 0.0796(6) 0.1110(3) 0.0320(12) Uani 1 1 d . .
H59 H 0.7874 0.0332 0.0927 0.038 Uiso 1 1 calc R U
C60 C 1.0011(7) 0.0334(6) 0.0816(3) 0.0357(13) Uani 1 1 d . .
H60 H 1.0487 -0.0412 0.0417 0.043 Uiso 1 1 calc R U
C61 C 1.0941(6) 0.0946(6) 0.1092(3) 0.0291(12) Uani 1 1 d . .
C62 C 1.2546(7) 0.0473(8) 0.0753(4) 0.0420(16) Uani 1 1 d . .
H62 H 1.2984 -0.0239 0.0342 0.050 Uiso 1 1 calc R U
C63 C 1.3477(7) 0.1038(7) 0.1016(4) 0.0478(16) Uani 1 1 d . .
H63 H 1.4558 0.0716 0.0788 0.057 Uiso 1 1 calc R U
C64 C 1.2826(8) 0.2092(8) 0.1623(4) 0.0426(17) Uani 1 1 d . .
H64 H 1.3478 0.2467 0.1810 0.051 Uiso 1 1 calc R U
C65 C 1.1267(6) 0.2584(6) 0.1946(3) 0.0354(13) Uani 1 1 d . .
H65 H 1.0849 0.3313 0.2351 0.042 Uiso 1 1 calc R U
C66 C 1.0247(6) 0.2037(5) 0.1695(3) 0.0263(11) Uani 1 1 d . .
C67 C 0.8573(6) 0.2563(6) 0.2007(3) 0.0257(11) Uani 1 1 d . .
C68 C 0.7919(6) 0.3652(5) 0.2628(3) 0.0270(11) Uani 1 1 d . .
H68 H 0.8675 0.3829 0.2839 0.032 Uiso 1 1 calc R U
C69 C 0.6121(8) 0.5341(7) 0.3622(3) 0.0372(14) Uani 1 1 d . .
H69 H 0.7078 0.5527 0.3643 0.045 Uiso 1 1 calc R U
C70 C 0.5942(10) 0.4339(8) 0.4250(3) 0.067(2) Uani 1 1 d . .
H70A H 0.5096 0.4029 0.4206 0.101 Uiso 1 1 calc R U
H70B H 0.5660 0.4952 0.4706 0.101 Uiso 1 1 calc R U
H70C H 0.6957 0.3393 0.4242 0.101 Uiso 1 1 calc R U
C71 C 0.4678(7) 0.6941(6) 0.3631(3) 0.0344(14) Uani 1 1 d . .
C72 C 0.4891(8) 0.8173(7) 0.3299(3) 0.0466(16) Uani 1 1 d . .
H72 H 0.5934 0.8002 0.3067 0.056 Uiso 1 1 calc R U
C73 C 0.3619(10) 0.9658(8) 0.3297(4) 0.061(2) Uani 1 1 d . .
H73 H 0.3805 1.0487 0.3071 0.073 Uiso 1 1 calc R U
C74 C 0.2133(10) 0.9925(8) 0.3611(4) 0.067(2) Uani 1 1 d . .
H74 H 0.1260 1.0932 0.3597 0.080 Uiso 1 1 calc R U
C75 C 0.1879(8) 0.8727(8) 0.3957(4) 0.061(2) Uani 1 1 d . .
H75 H 0.0827 0.8925 0.4188 0.073 Uiso 1 1 calc R U
C76 C 0.3131(7) 0.7238(7) 0.3973(3) 0.0464(16) Uani 1 1 d . .
H76 H 0.2938 0.6428 0.4216 0.056 Uiso 1 1 calc R U

loop_
_atom_site_aniso_label
_atom_site_aniso_U_11
_atom_site_aniso_U_22
_atom_site_aniso_U_33
_atom_site_aniso_U_23
_atom_site_aniso_U_13
_atom_site_aniso_U_12
Zn1 0.0270(4) 0.0265(3) 0.0291(4) -0.0033(3) -0.0010(3) -0.0115(3)
Zn2 0.0262(4) 0.0291(3) 0.0271(4) 0.0017(3) -0.0060(3) -0.0104(3)
O1 0.033(2) 0.0259(19) 0.035(2) -0.0026(16) -0.0043(17) -0.0150(18)
O2 0.027(2) 0.033(2) 0.031(2) 0.0011(17) 0.0008(16) -0.0109(18)
O3 0.030(2) 0.0288(19) 0.034(2) 0.0060(17) -0.0034(17) -0.0089(17)
O4 0.024(2) 0.036(2) 0.034(2) -0.0052(16) -0.0069(17) -0.0115(17)
N1 0.026(2) 0.032(2) 0.023(2) -0.0057(18) -0.0009(18) -0.014(2)
N2 0.024(3) 0.030(2) 0.020(2) -0.0021(18) 0.0011(19) -0.012(2)
N3 0.025(2) 0.030(2) 0.023(2) 0.007(2) -0.0050(19) -0.010(2)
N4 0.033(3) 0.027(2) 0.020(2) -0.0007(17) -0.0056(18) -0.014(2)
C1 0.021(3) 0.026(3) 0.028(3) -0.005(2) 0.002(2) -0.008(2)
C2 0.026(3) 0.035(3) 0.034(3) -0.005(2) -0.006(2) -0.016(2)
C3 0.025(3) 0.036(3) 0.034(3) 0.001(2) -0.009(2) -0.006(2)
C4 0.020(3) 0.027(3) 0.030(3) -0.005(2) 0.000(2) -0.006(2)
C5 0.035(4) 0.034(3) 0.035(3) 0.001(3) -0.004(3) -0.007(3)
C6 0.042(4) 0.030(3) 0.045(4) 0.006(3) 0.000(3) -0.012(3)
C7 0.048(4) 0.032(3) 0.054(5) -0.001(3) -0.002(3) -0.023(3)
C8 0.045(3) 0.034(3) 0.036(3) -0.003(2) -0.008(3) -0.021(3)
C9 0.024(3) 0.025(2) 0.033(3) -0.004(2) 0.001(2) -0.010(2)
C10 0.023(3) 0.026(3) 0.026(3) -0.004(2) -0.001(2) -0.011(2)
C11 0.030(3) 0.028(3) 0.027(3) -0.007(2) 0.000(2) -0.016(2)
C12 0.042(4) 0.043(3) 0.025(3) -0.008(3) -0.006(3) -0.018(3)
C13 0.055(4) 0.100(6) 0.023(3) -0.013(4) 0.003(3) -0.009(4)
C14 0.048(4) 0.042(3) 0.033(3) -0.012(3) -0.014(3) -0.021(3)
C15 0.051(4) 0.059(4) 0.043(4) -0.004(3) -0.002(3) -0.022(4)
C16 0.046(4) 0.088(6) 0.065(5) -0.027(5) -0.004(4) -0.012(4)
C17 0.074(6) 0.060(5) 0.091(7) -0.027(5) -0.052(5) -0.003(5)
C18 0.119(7) 0.046(4) 0.081(6) 0.008(4) -0.078(6) -0.035(5)
C19 0.068(5) 0.047(4) 0.049(4) 0.008(3) -0.032(4) -0.031(4)
C20 0.029(3) 0.034(3) 0.025(3) -0.003(2) 0.001(2) -0.020(2)
C21 0.035(3) 0.037(3) 0.030(3) -0.004(2) 0.003(2) -0.022(3)
C22 0.046(4) 0.045(3) 0.025(3) 0.001(2) 0.000(2) -0.031(3)
C23 0.036(3) 0.037(3) 0.030(3) 0.002(3) -0.006(3) -0.023(3)
C24 0.056(4) 0.047(4) 0.033(4) 0.011(3) -0.013(3) -0.028(4)
C25 0.049(4) 0.051(4) 0.049(4) 0.021(3) -0.022(3) -0.015(4)
C26 0.032(4) 0.056(4) 0.051(4) 0.016(3) -0.015(3) -0.012(3)
C27 0.025(3) 0.044(4) 0.034(3) 0.008(3) -0.005(3) -0.011(3)
C28 0.031(3) 0.037(3) 0.023(3) -0.001(2) -0.003(2) -0.017(3)
C29 0.027(3) 0.029(3) 0.026(3) -0.002(2) -0.002(2) -0.015(2)
C30 0.024(3) 0.027(3) 0.025(3) -0.003(2) 0.000(2) -0.009(2)
C31 0.041(3) 0.033(3) 0.023(3) -0.002(2) 0.012(2) -0.014(3)
C32 0.222(11) 0.122(7) 0.023(4) -0.002(4) -0.002(5) -0.141(8)
C33 0.031(3) 0.035(3) 0.029(3) -0.007(2) 0.013(2) -0.015(3)
C34 0.058(5) 0.089(5) 0.059(5) -0.037(4) 0.027(4) -0.050(4)
C35 0.174(13) 0.150(11) 0.114(10) -0.088(9) 0.097(9) -0.144(12)
C36 0.26(2) 0.075(8) 0.163(16) -0.057(8) 0.161(15) -0.111(12)
C37 0.116(9) 0.042(5) 0.105(9) 0.032(5) 0.080(7) 0.021(5)
C38 0.041(4) 0.052(4) 0.046(4) 0.017(3) 0.015(3) -0.007(4)
C39 0.032(3) 0.029(3) 0.026(3) 0.001(2) -0.005(2) -0.021(2)
C40 0.038(3) 0.033(3) 0.030(3) 0.008(2) -0.009(2) -0.022(3)
C41 0.042(3) 0.043(3) 0.025(3) 0.003(2) -0.001(2) -0.031(3)
C42 0.033(3) 0.032(3) 0.027(3) -0.003(2) -0.003(2) -0.018(3)
C43 0.037(4) 0.049(4) 0.033(4) -0.007(3) 0.011(3) -0.019(3)
C44 0.049(4) 0.041(4) 0.044(4) -0.015(3) 0.009(3) -0.009(3)
C45 0.049(4) 0.033(3) 0.045(4) 0.001(3) 0.003(3) -0.011(3)
C46 0.033(3) 0.028(3) 0.035(3) 0.003(3) 0.001(3) -0.008(3)
C47 0.033(3) 0.026(3) 0.023(3) 0.001(2) -0.004(2) -0.014(3)
C48 0.025(3) 0.029(3) 0.018(3) 0.002(2) 0.001(2) -0.014(2)
C49 0.027(3) 0.026(3) 0.030(3) 0.004(2) -0.008(2) -0.011(2)
C50 0.027(3) 0.045(3) 0.027(3) 0.010(2) -0.002(2) -0.014(3)
C51 0.058(4) 0.093(5) 0.029(3) 0.005(3) -0.007(3) -0.051(4)
C52 0.027(3) 0.039(3) 0.027(3) 0.010(2) -0.002(2) -0.015(3)
C53 0.036(4) 0.038(4) 0.032(4) 0.009(3) 0.001(3) -0.006(3)
C54 0.033(4) 0.076(5) 0.048(4) 0.028(4) 0.007(3) -0.010(4)
C55 0.037(4) 0.125(8) 0.065(6) 0.054(6) -0.016(4) -0.044(5)
C56 0.074(5) 0.104(6) 0.056(5) 0.020(5) -0.017(4) -0.070(5)
C57 0.056(4) 0.061(4) 0.032(3) 0.001(3) -0.003(3) -0.034(4)
C58 0.024(3) 0.025(3) 0.028(3) 0.000(2) -0.011(2) -0.010(2)
C59 0.035(3) 0.033(3) 0.031(3) -0.002(2) -0.011(2) -0.016(3)
C60 0.039(3) 0.027(3) 0.036(3) -0.009(2) -0.008(3) -0.008(3)
C61 0.027(3) 0.028(3) 0.031(3) 0.003(2) -0.004(2) -0.012(2)
C62 0.032(4) 0.047(4) 0.043(4) -0.005(3) 0.000(3) -0.015(3)
C63 0.026(3) 0.054(4) 0.055(4) 0.002(3) 0.006(3) -0.015(3)
C64 0.033(4) 0.054(4) 0.048(4) 0.003(3) -0.009(3) -0.025(3)
C65 0.035(3) 0.039(3) 0.036(3) -0.002(2) -0.007(3) -0.019(3)
C66 0.029(3) 0.029(3) 0.026(3) 0.001(2) -0.009(2) -0.015(2)
C67 0.028(3) 0.026(3) 0.024(3) 0.002(2) -0.009(2) -0.011(2)
C68 0.033(3) 0.025(2) 0.026(3) 0.000(2) -0.013(2) -0.013(2)
C69 0.041(4) 0.042(4) 0.024(3) -0.010(3) -0.004(3) -0.015(3)
C70 0.108(6) 0.046(4) 0.020(3) 0.003(3) -0.013(4) -0.009(4)
C71 0.041(4) 0.036(3) 0.028(3) -0.012(2) -0.010(3) -0.017(3)
C72 0.059(4) 0.042(3) 0.034(3) 0.001(3) -0.007(3) -0.019(3)
C73 0.086(6) 0.039(4) 0.047(4) 0.002(3) -0.026(4) -0.012(4)
C74 0.065(5) 0.044(4) 0.070(5) -0.024(4) -0.035(4) 0.004(4)
C75 0.038(4) 0.067(5) 0.071(5) -0.044(4) -0.008(3) -0.013(4)
C76 0.045(4) 0.051(4) 0.050(4) -0.023(3) -0.006(3) -0.027(3)

loop_
_atom_type_symbol
_atom_type_description
_atom_type_scat_dispersion_real
_atom_type_scat_dispersion_imag
_atom_type_scat_source
C C 0.0033 0.0016 'International Tables Vol C Tables 4.2.6.8 and 6.1.1.4'
H H 0.0000 0.0000 'International Tables Vol C Tables 4.2.6.8 and 6.1.1.4'
N N 0.0061 0.0033 'International Tables Vol C Tables 4.2.6.8 and 6.1.1.4'
O O 0.0106 0.0060 'International Tables Vol C Tables 4.2.6.8 and 6.1.1.4'
Zn Zn 0.2839 1.4301 'International Tables Vol C Tables 4.2.6.8 and 6.1.1.4'

loop_
_geom_angle_atom_site_label_1
_geom_angle_atom_site_label_2
_geom_angle_atom_site_label_3
_geom_angle
O2 Zn1 O1 110.27(16)
O2 Zn1 N2 93.96(16)
O1 Zn1 N2 117.46(17)
O2 Zn1 N1 117.53(16)
O1 Zn1 N1 94.56(15)
N2 Zn1 N1 124.09(17)
O3 Zn2 O4 110.83(16)
O3 Zn2 N4 116.87(16)
O4 Zn2 N4 95.94(16)
O3 Zn2 N3 94.54(17)
O4 Zn2 N3 113.27(17)
N4 Zn2 N3 126.00(17)
C1 O1 Zn1 124.1(3)
C20 O2 Zn1 123.2(3)
C39 O3 Zn2 122.4(3)
C58 O4 Zn2 123.1(3)
C11 N1 C12 117.3(4)
C11 N1 Zn1 119.9(3)
C12 N1 Zn1 122.7(3)
C30 N2 C31 116.5(4)
C30 N2 Zn1 120.6(4)
C31 N2 Zn1 122.9(3)
C49 N3 C50 118.2(4)
C49 N3 Zn2 120.3(4)
C50 N3 Zn2 121.5(3)
C68 N4 C69 117.0(4)
C68 N4 Zn2 119.7(3)
C69 N4 Zn2 123.2(4)
O1 C1 C10 125.3(5)
O1 C1 C2 116.3(5)
C10 C1 C2 118.3(4)
C3 C2 C1 121.7(5)
C3 C2 H2 119.2
C1 C2 H2 119.2
C2 C3 C4 121.9(5)
C2 C3 H3 119.1
C4 C3 H3 119.1
C5 C4 C9 121.3(5)
C5 C4 C3 119.9(5)
C9 C4 C3 118.8(5)
C6 C5 C4 119.7(5)
C6 C5 H5 120.2
C4 C5 H5 120.2
C7 C6 C5 119.4(5)
C7 C6 H6 120.3
C5 C6 H6 120.3
C8 C7 C6 122.3(6)
C8 C7 H7 118.9
C6 C7 H7 118.9
C7 C8 C9 120.7(5)
C7 C8 H8 119.7
C9 C8 H8 119.7
C4 C9 C8 116.6(5)
C4 C9 C10 119.8(5)
C8 C9 C10 123.5(5)
C1 C10 C11 122.2(4)
C1 C10 C9 119.3(5)
C11 C10 C9 118.5(5)
N1 C11 C10 129.2(5)
N1 C11 H11 115.4
C10 C11 H11 115.4
N1 C12 C13 108.4(5)
N1 C12 C14 110.9(5)
C13 C12 C14 113.8(5)
N1 C12 H12 107.8
C13 C12 H12 107.8
C14 C12 H12 107.8
C12 C13 H13A 109.5
C12 C13 H13B 109.5
H13A C13 H13B 109.5
C12 C13 H13C 109.5
H13A C13 H13C 109.5
H13B C13 H13C 109.5
C15 C14 C19 118.6(6)
C15 C14 C12 118.4(6)
C19 C14 C12 123.0(6)
C14 C15 C16 120.8(7)
C14 C15 H15 119.6
C16 C15 H15 119.6
C17 C16 C15 120.0(8)
C17 C16 H16 120.0
C15 C16 H16 120.0
C18 C17 C16 119.9(7)
C18 C17 H17 120.1
C16 C17 H17 120.1
C17 C18 C19 121.2(7)
C17 C18 H18 119.4
C19 C18 H18 119.4
C14 C19 C18 119.5(7)
C14 C19 H19 120.3
C18 C19 H19 120.3
O2 C20 C29 125.8(5)
O2 C20 C21 116.8(5)
C29 C20 C21 117.4(5)
C22 C21 C20 122.9(5)
C22 C21 H21 118.6
C20 C21 H21 118.6
C21 C22 C23 121.1(5)
C21 C22 H22 119.4
C23 C22 H22 119.4
C24 C23 C22 121.6(6)
C24 C23 C28 119.5(6)
C22 C23 C28 118.9(5)
C25 C24 C23 122.5(6)
C25 C24 H24 118.8
C23 C24 H24 118.8
C24 C25 C26 118.5(6)
C24 C25 H25 120.8
C26 C25 H25 120.8
C27 C26 C25 120.8(6)
C27 C26 H26 119.6
C25 C26 H26 119.6
C26 C27 C28 122.9(6)
C26 C27 H27 118.5
C28 C27 H27 118.5
C27 C28 C23 115.9(5)
C27 C28 C29 124.8(5)
C23 C28 C29 119.2(5)
C20 C29 C30 122.0(5)
C20 C29 C28 120.2(5)
C30 C29 C28 117.8(5)
N2 C30 C29 128.2(5)
N2 C30 H30 115.9
C29 C30 H30 115.9
N2 C31 C32 109.1(5)
N2 C31 C33 110.4(4)
C32 C31 C33 113.9(5)
N2 C31 H31 107.8
C32 C31 H31 107.8
C33 C31 H31 107.8
C31 C32 H32A 109.5
C31 C32 H32B 109.5
H32A C32 H32B 109.5
C31 C32 H32C 109.5
H32A C32 H32C 109.5
H32B C32 H32C 109.5
C38 C33 C34 118.8(6)
C38 C33 C31 123.7(6)
C34 C33 C31 117.5(6)
C35 C34 C33 117.6(10)
C35 C34 H34 121.2
C33 C34 H34 121.2
C36 C35 C34 123.5(14)
C36 C35 H35 118.3
C34 C35 H35 118.3
C35 C36 C37 120.7(10)
C35 C36 H36 119.7
C37 C36 H36 119.7
C38 C37 C36 117.8(11)
C38 C37 H37 121.1
C36 C37 H37 121.1
C33 C38 C37 121.6(9)
C33 C38 H38 119.2
C37 C38 H38 119.2
O3 C39 C48 125.4(4)
O3 C39 C40 116.5(4)
C48 C39 C40 118.0(5)
C41 C40 C39 121.9(5)
C41 C40 H40 119.0
C39 C40 H40 119.0
C40 C41 C42 121.8(5)
C40 C41 H41 119.1
C42 C41 H41 119.1
C43 C42 C41 121.8(5)
C43 C42 C47 119.9(5)
C41 C42 C47 118.4(5)
C44 C43 C42 122.3(6)
C44 C43 H43 118.8
C42 C43 H43 118.8
C43 C44 C45 118.7(6)
C43 C44 H44 120.7
C45 C44 H44 120.7
C46 C45 C44 120.2(6)
C46 C45 H45 119.9
C44 C45 H45 119.9
C45 C46 C47 122.9(6)
C45 C46 H46 118.5
C47 C46 H46 118.5
C46 C47 C42 115.9(5)
C46 C47 C48 123.9(5)
C42 C47 C48 120.1(5)
C39 C48 C49 122.3(5)
C39 C48 C47 119.3(5)
C49 C48 C47 118.3(4)
N3 C49 C48 127.3(5)
N3 C49 H49 116.3
C48 C49 H49 116.3
N3 C50 C52 109.9(4)
N3 C50 C51 108.6(4)
C52 C50 C51 114.4(5)
N3 C50 H50 107.9
C52 C50 H50 107.9
C51 C50 H50 107.9
C50 C51 H51A 109.5
C50 C51 H51B 109.5
H51A C51 H51B 109.5
C50 C51 H51C 109.5
H51A C51 H51C 109.5
H51B C51 H51C 109.5
C57 C52 C53 118.8(6)
C57 C52 C50 118.6(5)
C53 C52 C50 122.6(6)
C54 C53 C52 119.9(7)
C54 C53 H53 120.1
C52 C53 H53 120.1
C53 C54 C55 120.4(7)
C53 C54 H54 119.8
C55 C54 H54 119.8
C56 C55 C54 119.5(7)
C56 C55 H55 120.2
C54 C55 H55 120.2
C57 C56 C55 120.0(8)
C57 C56 H56 120.0
C55 C56 H56 120.0
C56 C57 C52 121.3(7)
C56 C57 H57 119.3
C52 C57 H57 119.3
O4 C58 C67 125.9(5)
O4 C58 C59 115.6(5)
C67 C58 C59 118.4(5)
C60 C59 C58 121.7(5)
C60 C59 H59 119.1
C58 C59 H59 119.1
C59 C60 C61 120.9(5)
C59 C60 H60 119.5
C61 C60 H60 119.5
C62 C61 C60 119.1(5)
C62 C61 C66 121.0(5)
C60 C61 C66 119.8(5)
C63 C62 C61 120.2(6)
C63 C62 H62 119.9
C61 C62 H62 119.9
C62 C63 C64 119.7(6)
C62 C63 H63 120.1
C64 C63 H63 120.1
C65 C64 C63 120.7(6)
C65 C64 H64 119.7
C63 C64 H64 119.7
C64 C65 C66 121.9(6)
C64 C65 H65 119.1
C66 C65 H65 119.1
C61 C66 C65 116.4(5)
C61 C66 C67 119.7(4)
C65 C66 C67 123.8(5)
C58 C67 C68 122.8(5)
C58 C67 C66 119.2(5)
C68 C67 C66 118.0(4)
N4 C68 C67 128.4(5)
N4 C68 H68 115.8
C67 C68 H68 115.8
N4 C69 C71 110.2(4)
N4 C69 C70 108.2(5)
C71 C69 C70 114.2(5)
N4 C69 H69 108.0
C71 C69 H69 108.0
C70 C69 H69 108.0
C69 C70 H70A 109.5
C69 C70 H70B 109.5
H70A C70 H70B 109.5
C69 C70 H70C 109.5
H70A C70 H70C 109.5
H70B C70 H70C 109.5
C72 C71 C76 117.6(6)
C72 C71 C69 119.4(6)
C76 C71 C69 122.9(5)
C71 C72 C73 121.7(7)
C71 C72 H72 119.1
C73 C72 H72 119.1
C74 C73 C72 120.4(7)
C74 C73 H73 119.8
C72 C73 H73 119.8
C73 C74 C75 119.5(6)
C73 C74 H74 120.3
C75 C74 H74 120.3
C74 C75 C76 121.3(7)
C74 C75 H75 119.4
C76 C75 H75 119.4
C75 C76 C71 119.5(6)
C75 C76 H76 120.2
C71 C76 H76 120.2

loop_
_geom_bond_atom_site_label_1
_geom_bond_atom_site_label_2
_geom_bond_distance
Zn1 O2 1.926(3)
Zn1 O1 1.927(4)
Zn1 N2 1.992(4)
Zn1 N1 1.998(4)
Zn2 O3 1.913(4)
Zn2 O4 1.926(4)
Zn2 N4 1.977(4)
Zn2 N3 1.991(4)
O1 C1 1.297(6)
O2 C20 1.299(6)
O3 C39 1.298(6)
O4 C58 1.283(6)
N1 C11 1.289(6)
N1 C12 1.482(7)
N2 C30 1.288(6)
N2 C31 1.493(6)
N3 C49 1.283(7)
N3 C50 1.489(6)
N4 C68 1.288(6)
N4 C69 1.497(7)
C1 C10 1.418(7)
C1 C2 1.450(7)
C2 C3 1.348(7)
C2 H2 0.9500
C3 C4 1.423(7)
C3 H3 0.9500
C4 C5 1.417(7)
C4 C9 1.422(7)
C5 C6 1.384(8)
C5 H5 0.9500
C6 C7 1.382(9)
C6 H6 0.9500
C7 C8 1.378(8)
C7 H7 0.9500
C8 C9 1.423(7)
C8 H8 0.9500
C9 C10 1.460(7)
C10 C11 1.434(7)
C11 H11 0.9500
C12 C13 1.522(9)
C12 C14 1.529(8)
C12 H12 1.0000
C13 H13A 0.9800
C13 H13B 0.9800
C13 H13C 0.9800
C14 C15 1.371(9)
C14 C19 1.388(8)
C15 C16 1.394(10)
C15 H15 0.9500
C16 C17 1.363(11)
C16 H16 0.9500
C17 C18 1.348(12)
C17 H17 0.9500
C18 C19 1.395(10)
C18 H18 0.9500
C19 H19 0.9500
C20 C29 1.407(7)
C20 C21 1.446(7)
C21 C22 1.338(7)
C21 H21 0.9500
C22 C23 1.420(8)
C22 H22 0.9500
C23 C24 1.412(8)
C23 C28 1.426(8)
C24 C25 1.362(9)
C24 H24 0.9500
C25 C26 1.392(9)
C25 H25 0.9500
C26 C27 1.365(8)
C26 H26 0.9500
C27 C28 1.415(8)
C27 H27 0.9500
C28 C29 1.455(7)
C29 C30 1.439(7)
C30 H30 0.9500
C31 C32 1.503(9)
C31 C33 1.509(7)
C31 H31 1.0000
C32 H32A 0.9800
C32 H32B 0.9800
C32 H32C 0.9800
C33 C38 1.377(9)
C33 C34 1.397(9)
C34 C35 1.388(12)
C34 H34 0.9500
C35 C36 1.30(2)
C35 H35 0.9500
C36 C37 1.39(2)
C36 H36 0.9500
C37 C38 1.386(12)
C37 H37 0.9500
C38 H38 0.9500
C39 C48 1.423(6)
C39 C40 1.433(7)
C40 C41 1.353(8)
C40 H40 0.9500
C41 C42 1.418(7)
C41 H41 0.9500
C42 C43 1.406(8)
C42 C47 1.423(8)
C43 C44 1.361(8)
C43 H43 0.9500
C44 C45 1.405(9)
C44 H44 0.9500
C45 C46 1.365(8)
C45 H45 0.9500
C46 C47 1.421(7)
C46 H46 0.9500
C47 C48 1.448(7)
C48 C49 1.438(7)
C49 H49 0.9500
C50 C52 1.507(7)
C50 C51 1.548(8)
C50 H50 1.0000
C51 H51A 0.9800
C51 H51B 0.9800
C51 H51C 0.9800
C52 C57 1.388(8)
C52 C53 1.389(8)
C53 C54 1.383(10)
C53 H53 0.9500
C54 C55 1.392(11)
C54 H54 0.9500
C55 C56 1.373(12)
C55 H55 0.9500
C56 C57 1.371(9)
C56 H56 0.9500
C57 H57 0.9500
C58 C67 1.413(7)
C58 C59 1.451(7)
C59 C60 1.349(7)
C59 H59 0.9500
C60 C61 1.413(7)
C60 H60 0.9500
C61 C62 1.411(8)
C61 C66 1.415(7)
C62 C63 1.370(9)
C62 H62 0.9500
C63 C64 1.403(9)
C63 H63 0.9500
C64 C65 1.363(8)
C64 H64 0.9500
C65 C66 1.424(7)
C65 H65 0.9500
C66 C67 1.448(7)
C67 C68 1.441(7)
C68 H68 0.9500
C69 C71 1.526(8)
C69 C70 1.527(8)
C69 H69 1.0000
C70 H70A 0.9800
C70 H70B 0.9800
C70 H70C 0.9800
C71 C72 1.379(8)
C71 C76 1.397(8)
C72 C73 1.390(9)
C72 H72 0.9500
C73 C74 1.338(11)
C73 H73 0.9500
C74 C75 1.380(10)
C74 H74 0.9500
C75 C76 1.388(9)
C75 H75 0.9500
C76 H76 0.9500

loop_
_geom_torsion_atom_site_label_1
_geom_torsion_atom_site_label_2
_geom_torsion_atom_site_label_3
_geom_torsion_atom_site_label_4
_geom_torsion
Zn1 O1 C1 C10 16.8(7)
Zn1 O1 C1 C2 -163.0(3)
O1 C1 C2 C3 175.0(5)
C10 C1 C2 C3 -4.8(8)
C1 C2 C3 C4 1.1(8)
C2 C3 C4 C5 -176.6(5)
C2 C3 C4 C9 3.0(8)
C9 C4 C5 C6 0.3(8)
C3 C4 C5 C6 179.9(5)
C4 C5 C6 C7 1.5(9)
C5 C6 C7 C8 -2.0(10)
C6 C7 C8 C9 0.6(10)
C5 C4 C9 C8 -1.5(8)
C3 C4 C9 C8 178.8(5)
C5 C4 C9 C10 176.4(5)
C3 C4 C9 C10 -3.2(7)
C7 C8 C9 C4 1.1(8)
C7 C8 C9 C10 -176.7(5)
O1 C1 C10 C11 3.6(8)
C2 C1 C10 C11 -176.6(5)
O1 C1 C10 C9 -175.4(5)
C2 C1 C10 C9 4.4(7)
C4 C9 C10 C1 -0.5(7)
C8 C9 C10 C1 177.3(5)
C4 C9 C10 C11 -179.5(5)
C8 C9 C10 C11 -1.8(7)
C12 N1 C11 C10 174.8(5)
Zn1 N1 C11 C10 -2.9(7)
C1 C10 C11 N1 -11.1(8)
C9 C10 C11 N1 168.0(5)
C11 N1 C12 C13 -93.7(6)
Zn1 N1 C12 C13 84.0(6)
C11 N1 C12 C14 140.7(5)
Zn1 N1 C12 C14 -41.6(6)
N1 C12 C14 C15 -84.0(6)
C13 C12 C14 C15 153.5(6)
N1 C12 C14 C19 97.9(6)
C13 C12 C14 C19 -24.6(8)
C19 C14 C15 C16 -2.4(9)
C12 C14 C15 C16 179.5(6)
C14 C15 C16 C17 0.7(11)
C15 C16 C17 C18 1.3(12)
C16 C17 C18 C19 -1.6(12)
C15 C14 C19 C18 2.1(9)
C12 C14 C19 C18 -179.9(6)
C17 C18 C19 C14 -0.1(10)
Zn1 O2 C20 C29 19.8(7)
Zn1 O2 C20 C21 -159.1(4)
O2 C20 C21 C22 173.1(5)
C29 C20 C21 C22 -6.0(8)
C20 C21 C22 C23 1.8(8)
C21 C22 C23 C24 -175.4(6)
C21 C22 C23 C28 3.7(8)
C22 C23 C24 C25 179.9(6)
C28 C23 C24 C25 0.7(9)
C23 C24 C25 C26 0.2(10)
C24 C25 C26 C27 -0.2(10)
C25 C26 C27 C28 -0.6(10)
C26 C27 C28 C23 1.5(9)
C26 C27 C28 C29 -174.1(6)
C24 C23 C28 C27 -1.5(8)
C22 C23 C28 C27 179.3(5)
C24 C23 C28 C29 174.3(5)
C22 C23 C28 C29 -4.8(8)
O2 C20 C29 C30 3.3(8)
C21 C20 C29 C30 -177.7(5)
O2 C20 C29 C28 -174.3(5)
C21 C20 C29 C28 4.6(7)
C27 C28 C29 C20 176.0(5)
C23 C28 C29 C20 0.6(8)
C27 C28 C29 C30 -1.8(8)
C23 C28 C29 C30 -177.2(5)
C31 N2 C30 C29 176.9(5)
Zn1 N2 C30 C29 -3.1(8)
C20 C29 C30 N2 -12.4(9)
C28 C29 C30 N2 165.3(5)
C30 N2 C31 C32 -88.4(7)
Zn1 N2 C31 C32 91.6(6)
C30 N2 C31 C33 145.7(5)
Zn1 N2 C31 C33 -34.2(6)
N2 C31 C33 C38 97.3(7)
C32 C31 C33 C38 -25.8(9)
N2 C31 C33 C34 -83.0(6)
C32 C31 C33 C34 153.9(6)
C38 C33 C34 C35 -1.0(9)
C31 C33 C34 C35 179.3(6)
C33 C34 C35 C36 3.5(15)
C34 C35 C36 C37 -4(2)
C35 C36 C37 C38 3.0(19)
C34 C33 C38 C37 -0.2(10)
C31 C33 C38 C37 179.5(6)
C36 C37 C38 C33 -0.6(13)
Zn2 O3 C39 C48 19.3(7)
Zn2 O3 C39 C40 -159.0(3)
O3 C39 C40 C41 171.5(5)
C48 C39 C40 C41 -6.9(8)
C39 C40 C41 C42 1.0(8)
C40 C41 C42 C43 -174.3(6)
C40 C41 C42 C47 4.4(8)
C41 C42 C43 C44 178.9(6)
C47 C42 C43 C44 0.3(9)
C42 C43 C44 C45 1.3(10)
C43 C44 C45 C46 -1.2(10)
C44 C45 C46 C47 -0.6(10)
C45 C46 C47 C42 2.1(9)
C45 C46 C47 C48 -174.6(6)
C43 C42 C47 C46 -1.9(8)
C41 C42 C47 C46 179.4(5)
C43 C42 C47 C48 174.9(5)
C41 C42 C47 C48 -3.8(8)
O3 C39 C48 C49 6.8(8)
C40 C39 C48 C49 -174.9(5)
O3 C39 C48 C47 -171.0(5)
C40 C39 C48 C47 7.2(7)
C46 C47 C48 C39 174.5(5)
C42 C47 C48 C39 -2.0(8)
C46 C47 C48 C49 -3.5(8)
C42 C47 C48 C49 -180.0(5)
C50 N3 C49 C48 174.5(5)
Zn2 N3 C49 C48 -3.9(8)
C39 C48 C49 N3 -15.1(9)
C47 C48 C49 N3 162.7(5)
C49 N3 C50 C52 142.5(5)
Zn2 N3 C50 C52 -39.1(6)
C49 N3 C50 C51 -91.7(6)
Zn2 N3 C50 C51 86.8(5)
N3 C50 C52 C57 -69.1(6)
C51 C50 C52 C57 168.4(5)
N3 C50 C52 C53 112.0(6)
C51 C50 C52 C53 -10.5(7)
C57 C52 C53 C54 0.1(8)
C50 C52 C53 C54 179.0(5)
C52 C53 C54 C55 1.3(9)
C53 C54 C55 C56 -2.8(10)
C54 C55 C56 C57 2.7(10)
C55 C56 C57 C52 -1.3(10)
C53 C52 C57 C56 -0.1(8)
C50 C52 C57 C56 -179.1(5)
Zn2 O4 C58 C67 15.9(7)
Zn2 O4 C58 C59 -166.1(3)
O4 C58 C59 C60 176.4(5)
C67 C58 C59 C60 -5.4(7)
C58 C59 C60 C61 2.7(8)
C59 C60 C61 C62 -177.8(5)
C59 C60 C61 C66 1.2(7)
C60 C61 C62 C63 -179.3(5)
C66 C61 C62 C63 1.7(8)
C61 C62 C63 C64 -0.2(9)
C62 C63 C64 C65 -1.2(10)
C63 C64 C65 C66 1.1(9)
C62 C61 C66 C65 -1.7(7)
C60 C61 C66 C65 179.3(4)
C62 C61 C66 C67 176.7(5)
C60 C61 C66 C67 -2.3(7)
C64 C65 C66 C61 0.3(8)
C64 C65 C66 C67 -178.0(5)
O4 C58 C67 C68 2.8(8)
C59 C58 C67 C68 -175.2(4)
O4 C58 C67 C66 -177.8(5)
C59 C58 C67 C66 4.1(7)
C61 C66 C67 C58 -0.5(7)
C65 C66 C67 C58 177.8(4)
C61 C66 C67 C68 178.9(4)
C65 C66 C67 C68 -2.8(7)
C69 N4 C68 C67 173.6(5)
Zn2 N4 C68 C67 -2.7(7)
C58 C67 C68 N4 -10.1(8)
C66 C67 C68 N4 170.6(5)
C68 N4 C69 C71 138.0(5)
Zn2 N4 C69 C71 -45.8(6)
C68 N4 C69 C70 -96.5(6)
Zn2 N4 C69 C70 79.7(6)
N4 C69 C71 C72 -84.1(7)
C70 C69 C71 C72 153.9(6)
N4 C69 C71 C76 97.1(6)
C70 C69 C71 C76 -25.0(8)
C76 C71 C72 C73 -0.6(9)
C69 C71 C72 C73 -179.5(5)
C71 C72 C73 C74 -1.0(10)
C72 C73 C74 C75 1.9(11)
C73 C74 C75 C76 -1.2(10)
C74 C75 C76 C71 -0.4(9)
C72 C71 C76 C75 1.2(8)
C69 C71 C76 C75 -179.9(5)
